data_8106324
loop_
_publ_author_name
'Zhao, Ganlin'

_publ_section_title
;
 Crystal structure of
 poly[\m3-hydroxy-(\m5-(5-(2-carboxylatophenoxy)isophthalato-\k6 O 1:O 2:O
 3:O 4:O 5,O 6)-(\m2-1,4-di(1H-imidazol-1-yl)butane-\k2
 N:N&#x2032;)dicobalt(II)] hemihydrate, C25H22Co2N4O8.5
;
_journal_issue 5
_journal_name_full 'Zeitschrift f\"ur Kristallographie - New Crystal Structures'
_journal_page_first 859
_journal_page_last 861
_journal_paper_doi 10.1515/ncrs-2018-0058
_journal_volume 233
_journal_year 2018
_chemical_formula_moiety 'C25 H23 Co2 N4 O8.50'
_chemical_formula_sum 'C25 H23 Co2 N4 O8.5'
_chemical_formula_weight 633.33
_space_group_crystal_system orthorhombic
_space_group_IT_number 43
_space_group_name_Hall 'F 2 -2d'
_space_group_name_H-M_alt 'F d d 2'
_atom_sites_solution_hydrogens geom
_cell_angle_alpha 90
_cell_angle_beta 90
_cell_angle_gamma 90
_cell_formula_units_Z 16
_cell_length_a 19.046(3)
_cell_length_b 45.458(6)
_cell_length_c 11.4233(16)
_cell_measurement_reflns_used 2733
_cell_measurement_temperature 296(2)
_cell_measurement_theta_max 25.14
_cell_measurement_theta_min 2.48
_cell_volume 9890(2)
_computing_cell_refinement 'APEX2-2008 [15]'
_computing_data_collection 'APEX2-2008 [15]'
_computing_data_reduction 'SAINT- 2008 [15]'
_computing_molecular_graphics 'SHELXTL [16]'
_computing_publication_material 'SHELXTL [16]'
_computing_structure_refinement 'SHELXL-2014/7  [16]'
_computing_structure_solution 'SHELXTL-2008 [16]'
_diffrn_ambient_temperature 296(2)
_diffrn_measured_fraction_theta_full 0.999
_diffrn_measured_fraction_theta_max 0.999
_diffrn_measurement_device_type 'Bruker APEX-II CCD'
_diffrn_measurement_method '\f and \w scans'
_diffrn_radiation_type MoK\a
_diffrn_radiation_wavelength 0.71073
_diffrn_reflns_av_R_equivalents 0.0517
_diffrn_reflns_av_unetI/netI 0.0644
_diffrn_reflns_Laue_measured_fraction_full 0.999
_diffrn_reflns_Laue_measured_fraction_max 0.999
_diffrn_reflns_limit_h_max 22
_diffrn_reflns_limit_h_min -18
_diffrn_reflns_limit_k_max 53
_diffrn_reflns_limit_k_min -54
_diffrn_reflns_limit_l_max 11
_diffrn_reflns_limit_l_min -13
_diffrn_reflns_number 12388
_diffrn_reflns_point_group_measured_fraction_full 0.999
_diffrn_reflns_point_group_measured_fraction_max 0.999
_diffrn_reflns_theta_full 25.047
_diffrn_reflns_theta_max 25.047
_diffrn_reflns_theta_min 2.476
_diffrn_source 'fine-focus sealed tube'
_exptl_absorpt_coefficient_mu 1.404
_exptl_absorpt_correction_T_max 0.746
_exptl_absorpt_correction_T_min 0.639
_exptl_absorpt_correction_type multi-scan
_exptl_absorpt_process_details 'SADABS; Bruker, 2008 [15]'
_exptl_crystal_colour purple
_exptl_crystal_density_diffrn 1.701
_exptl_crystal_density_method 'not measured'
_exptl_crystal_description block
_exptl_crystal_F_000 5168
_exptl_crystal_size_max 0.250
_exptl_crystal_size_mid 0.230
_exptl_crystal_size_min 0.200
_refine_diff_density_max 0.270
_refine_diff_density_min -0.299
_refine_diff_density_rms 0.060
_refine_ls_abs_structure_details
; 
 Refined as an inversion twin. 
;
_refine_ls_abs_structure_Flack 0.03(2)
_refine_ls_extinction_coef .
_refine_ls_extinction_method none
_refine_ls_goodness_of_fit_ref 1.007
_refine_ls_hydrogen_treatment mixed
_refine_ls_matrix_type full
_refine_ls_number_parameters 365
_refine_ls_number_reflns 3983
_refine_ls_number_restraints 3
_refine_ls_restrained_S_all 1.006
_refine_ls_R_factor_all 0.0446
_refine_ls_R_factor_gt 0.0339
_refine_ls_shift/su_max 0.001
_refine_ls_shift/su_mean 0.000
_refine_ls_structure_factor_coef Fsqd
_refine_ls_weighting_details 'w=1/[\s^2^(Fo^2^)+(0.0160P)^2^+0.0250P] where P=(Fo^2^+2Fc^2^)/3'
_refine_ls_weighting_scheme calc
_refine_ls_wR_factor_gt 0.0589
_refine_ls_wR_factor_ref 0.0618
_reflns_Friedel_coverage 0.896
_reflns_Friedel_fraction_full 1.000
_reflns_Friedel_fraction_max 1.000
_reflns_number_gt 3465
_reflns_number_total 3983
_reflns_threshold_expression 'I > 2\s(I)'
_cod_data_source_file suppl_ncrs-2018-0058_suppl.cif
_cod_data_source_block 1
_cod_original_formula_sum 'C25 H23 Co2 N4 O8.50'
_cod_database_code 8106324
_shelx_space_group_comment
; 
The symmetry employed for this shelxl refinement is uniquely defined 
by the following loop, which should always be used as a source of 
symmetry information in preference to the above space-group names. 
They are only intended as comments. 
;
_shelx_estimated_absorpt_t_min 0.720
_shelx_estimated_absorpt_t_max 0.767

loop_
_space_group_symop_operation_xyz
'x, y, z'
'-x, -y, z'
'x+1/4, -y+1/4, z+1/4'
'-x+1/4, y+1/4, z+1/4'
'x, y+1/2, z+1/2'
'-x, -y+1/2, z+1/2'
'x+1/4, -y+3/4, z+3/4'
'-x+1/4, y+3/4, z+3/4'
'x+1/2, y, z+1/2'
'-x+1/2, -y, z+1/2'
'x+3/4, -y+1/4, z+3/4'
'-x+3/4, y+1/4, z+3/4'
'x+1/2, y+1/2, z'
'-x+1/2, -y+1/2, z'
'x+3/4, -y+3/4, z+1/4'
'-x+3/4, y+3/4, z+1/4'

loop_
_atom_site_label
_atom_site_type_symbol
_atom_site_fract_x
_atom_site_fract_y
_atom_site_fract_z
_atom_site_U_iso_or_equiv
_atom_site_adp_type
_atom_site_occupancy
_atom_site_site_symmetry_order
_atom_site_calc_flag
_atom_site_refinement_flags_posn
_atom_site_refinement_flags_adp
_atom_site_refinement_flags_occupancy
_atom_site_disorder_assembly
_atom_site_disorder_group
Co1 Co 0.57457(3) 0.54186(2) 0.91020(6) 0.01789(18) Uani 1 1 d . . . . .
Co2 Co 0.42322(3) 0.51430(2) 1.06775(6) 0.01671(17) Uani 1 1 d . . . . .
O1 O 0.48191(17) 0.53881(8) 0.8198(3) 0.0319(10) Uani 1 1 d . . . . .
O2 O 0.39981(17) 0.50826(8) 0.8878(3) 0.0204(8) Uani 1 1 d . . . . .
O3 O 0.17024(17) 0.54309(7) 0.4951(3) 0.0232(9) Uani 1 1 d . . . . .
O4 O 0.17432(16) 0.50348(8) 0.6119(3) 0.0255(9) Uani 1 1 d . . . . .
O5 O 0.38624(18) 0.55740(8) 0.0767(4) 0.0265(9) Uani 1 1 d . . . . .
O6 O 0.4214(2) 0.53797(8) 0.2409(4) 0.0342(10) Uani 1 1 d . . . . .
O7 O 0.41795(17) 0.57348(8) 0.4367(3) 0.0256(9) Uani 1 1 d . . . . .
O8 O 0.52890(16) 0.52662(7) 1.0602(3) 0.0160(7) Uani 1 1 d D . . . .
H8 H 0.528(3) 0.5406(6) 1.106(3) 0.024(16) Uiso 1 1 d D . . . .
N1 N 0.5613(2) 0.58710(10) 0.9538(4) 0.0262(11) Uani 1 1 d . . . . .
N2 N 0.5104(2) 0.63017(10) 0.9872(4) 0.0284(12) Uani 1 1 d . . . . .
N3 N 0.3738(2) 0.70113(10) 1.4979(4) 0.0233(11) Uani 1 1 d . . . . .
N4 N 0.4124(2) 0.70875(9) 1.3175(4) 0.0274(11) Uani 1 1 d . . . . .
C1 C 0.4246(2) 0.52569(11) 0.8125(5) 0.0170(11) Uani 1 1 d . . . . .
C2 C 0.3821(2) 0.53272(10) 0.7036(4) 0.0150(11) Uani 1 1 d . . . . .
C3 C 0.3125(2) 0.52405(11) 0.6866(4) 0.0170(12) Uani 1 1 d . . . . .
H3 H 0.2899 0.5125 0.7425 0.020 Uiso 1 1 calc R U . . .
C4 C 0.2772(2) 0.53262(10) 0.5867(4) 0.0166(11) Uani 1 1 d . . . . .
C5 C 0.3116(3) 0.54957(11) 0.5031(5) 0.0213(12) Uani 1 1 d . . . . .
H5 H 0.2877 0.5556 0.4363 0.026 Uiso 1 1 calc R U . . .
C6 C 0.3810(3) 0.55751(11) 0.5187(5) 0.0196(12) Uani 1 1 d . . . . .
C7 C 0.4154(3) 0.54959(11) 0.6186(4) 0.0192(12) Uani 1 1 d . . . . .
H7 H 0.4617 0.5555 0.6299 0.023 Uiso 1 1 calc R U . . .
C8 C 0.2010(2) 0.52550(11) 0.5632(5) 0.0189(11) Uani 1 1 d . . . . .
C9 C 0.3793(3) 0.59226(12) 0.3652(5) 0.0224(13) Uani 1 1 d . . . . .
C10 C 0.3719(3) 0.58685(11) 0.2466(5) 0.0206(13) Uani 1 1 d . . . . .
C11 C 0.3350(3) 0.60777(12) 0.1804(5) 0.0270(13) Uani 1 1 d . . . . .
H11 H 0.3303 0.6050 0.1002 0.032 Uiso 1 1 calc R U . . .
C12 C 0.3056(3) 0.63232(13) 0.2310(6) 0.0360(16) Uani 1 1 d . . . . .
H12 H 0.2807 0.6457 0.1856 0.043 Uiso 1 1 calc R U . . .
C13 C 0.3135(3) 0.63686(13) 0.3484(6) 0.0431(18) Uani 1 1 d . . . . .
H13 H 0.2933 0.6533 0.3832 0.052 Uiso 1 1 calc R U . . .
C14 C 0.3513(3) 0.61719(13) 0.4165(6) 0.0367(15) Uani 1 1 d . . . . .
H14 H 0.3577 0.6207 0.4959 0.044 Uiso 1 1 calc R U . . .
C15 C 0.3950(3) 0.55903(12) 0.1853(5) 0.0234(13) Uani 1 1 d . . . . .
C16 C 0.5012(3) 0.60178(12) 0.9622(5) 0.0290(14) Uani 1 1 d . . . . .
H16 H 0.4574 0.5932 0.9518 0.035 Uiso 1 1 calc R U . . .
C17 C 0.6113(3) 0.60817(13) 0.9759(5) 0.0351(15) Uani 1 1 d . . . . .
H17 H 0.6594 0.6047 0.9772 0.042 Uiso 1 1 calc R U . . .
C18 C 0.5815(3) 0.63436(13) 0.9953(5) 0.0375(16) Uani 1 1 d . . . . .
H18 H 0.6045 0.6520 1.0111 0.045 Uiso 1 1 calc R U . . .
C19 C 0.4559(3) 0.65296(12) 0.9948(5) 0.0362(15) Uani 1 1 d . . . . .
H19A H 0.4102 0.6436 0.9923 0.043 Uiso 1 1 calc R U . . .
H19B H 0.4596 0.6657 0.9271 0.043 Uiso 1 1 calc R U . . .
C20 C 0.4610(3) 0.67151(12) 1.1050(5) 0.0354(15) Uani 1 1 d . . . . .
H20A H 0.5071 0.6806 1.1091 0.042 Uiso 1 1 calc R U . . .
H20B H 0.4554 0.6590 1.1732 0.042 Uiso 1 1 calc R U . . .
C21 C 0.4046(3) 0.69547(12) 1.1063(5) 0.0345(15) Uani 1 1 d . . . . .
H21A H 0.4027 0.7045 1.0295 0.041 Uiso 1 1 calc R U . . .
H21B H 0.3594 0.6863 1.1207 0.041 Uiso 1 1 calc R U . . .
C22 C 0.4159(3) 0.71943(13) 1.1971(5) 0.0367(16) Uani 1 1 d . . . . .
H22A H 0.4614 0.7284 1.1841 0.044 Uiso 1 1 calc R U . . .
H22B H 0.3805 0.7346 1.1863 0.044 Uiso 1 1 calc R U . . .
C23 C 0.3597(3) 0.71244(12) 1.3950(5) 0.0251(13) Uani 1 1 d . . . . .
H23 H 0.3178 0.7220 1.3773 0.030 Uiso 1 1 calc R U . . .
C24 C 0.4401(3) 0.68891(14) 1.4853(5) 0.0332(15) Uani 1 1 d . . . . .
H24 H 0.4643 0.6789 1.5437 0.040 Uiso 1 1 calc R U . . .
C25 C 0.4644(3) 0.69377(13) 1.3751(5) 0.0368(16) Uani 1 1 d . . . . .
H25 H 0.5077 0.6881 1.3449 0.044 Uiso 1 1 calc R U . . .
O9 O 0.5000 0.5000 0.4119(7) 0.078(2) Uani 1 2 d DS T P . .
H9 H 0.514(4) 0.4861(10) 0.368(5) 0.117 Uiso 1 1 d D U . . .

loop_
_atom_site_aniso_label
_atom_site_aniso_U_11
_atom_site_aniso_U_22
_atom_site_aniso_U_33
_atom_site_aniso_U_23
_atom_site_aniso_U_13
_atom_site_aniso_U_12
Co1 0.0135(3) 0.0220(4) 0.0182(4) 0.0031(3) -0.0037(3) -0.0027(3)
Co2 0.0127(3) 0.0202(4) 0.0173(4) -0.0023(3) 0.0008(3) -0.0012(3)
O1 0.0165(19) 0.052(3) 0.027(2) 0.014(2) -0.0123(18) -0.0175(17)
O2 0.0203(18) 0.0243(19) 0.016(2) 0.0052(16) -0.0046(16) -0.0063(15)
O3 0.0149(19) 0.025(2) 0.030(2) 0.0091(17) -0.0067(16) -0.0043(15)
O4 0.0161(18) 0.027(2) 0.034(2) 0.0112(18) -0.0071(17) -0.0089(16)
O5 0.025(2) 0.030(2) 0.025(2) -0.0098(19) 0.0005(18) 0.0010(16)
O6 0.045(3) 0.026(2) 0.032(2) 0.0008(19) 0.000(2) 0.0113(19)
O7 0.0209(19) 0.034(2) 0.022(2) 0.0119(17) -0.0033(17) -0.0062(17)
O8 0.0145(17) 0.0157(18) 0.0178(19) -0.0037(17) 0.0013(16) -0.0017(14)
N1 0.027(3) 0.023(3) 0.028(3) 0.000(2) -0.004(2) -0.004(2)
N2 0.034(3) 0.022(3) 0.029(3) 0.002(2) 0.000(2) 0.001(2)
N3 0.023(3) 0.026(3) 0.021(3) -0.009(2) 0.000(2) 0.000(2)
N4 0.029(3) 0.031(3) 0.022(3) -0.002(2) 0.005(2) 0.003(2)
C1 0.015(3) 0.020(3) 0.016(3) -0.001(2) -0.002(2) 0.004(2)
C2 0.013(3) 0.017(3) 0.015(3) -0.006(2) -0.003(2) 0.000(2)
C3 0.015(3) 0.018(3) 0.017(3) 0.001(2) -0.001(2) -0.004(2)
C4 0.015(3) 0.018(3) 0.017(3) -0.003(2) -0.003(2) 0.004(2)
C5 0.020(3) 0.027(3) 0.017(3) 0.002(2) -0.008(2) 0.001(2)
C6 0.018(3) 0.020(3) 0.021(3) 0.002(2) 0.001(2) -0.002(2)
C7 0.012(3) 0.022(3) 0.024(3) -0.002(2) -0.003(2) -0.003(2)
C8 0.013(2) 0.026(3) 0.018(3) -0.001(3) 0.000(2) 0.002(2)
C9 0.024(3) 0.021(3) 0.022(3) 0.005(2) 0.001(2) -0.006(2)
C10 0.020(3) 0.018(3) 0.024(3) 0.002(2) -0.001(3) -0.001(2)
C11 0.027(3) 0.030(3) 0.024(3) 0.002(3) -0.002(3) 0.000(2)
C12 0.035(3) 0.021(3) 0.052(5) 0.009(3) 0.000(3) 0.006(3)
C13 0.047(4) 0.023(3) 0.059(5) -0.012(3) 0.006(3) 0.011(3)
C14 0.045(4) 0.032(4) 0.034(4) -0.011(3) 0.003(3) -0.005(3)
C15 0.019(3) 0.023(3) 0.028(4) 0.002(3) 0.003(2) -0.004(2)
C16 0.034(3) 0.023(3) 0.030(3) 0.001(3) -0.001(3) -0.006(3)
C17 0.028(3) 0.038(4) 0.040(4) 0.000(3) -0.004(3) -0.008(3)
C18 0.049(4) 0.027(4) 0.037(4) -0.004(3) 0.001(3) -0.012(3)
C19 0.057(4) 0.022(3) 0.029(4) 0.001(3) 0.003(3) 0.005(3)
C20 0.041(4) 0.032(3) 0.033(4) -0.003(3) 0.004(3) 0.003(3)
C21 0.047(4) 0.031(4) 0.025(4) 0.001(3) 0.005(3) 0.004(3)
C22 0.047(4) 0.030(3) 0.034(4) -0.001(3) 0.012(3) 0.003(3)
C23 0.019(3) 0.027(3) 0.030(4) -0.011(3) 0.004(3) -0.002(2)
C24 0.027(3) 0.050(4) 0.023(4) -0.009(3) -0.007(3) 0.011(3)
C25 0.024(3) 0.054(4) 0.033(4) -0.015(3) -0.001(3) 0.006(3)
O9 0.072(5) 0.099(7) 0.063(6) 0.000 0.000 0.023(5)

loop_
_atom_type_symbol
_atom_type_description
_atom_type_scat_dispersion_real
_atom_type_scat_dispersion_imag
_atom_type_scat_source
C C 0.0033 0.0016 'International Tables Vol C Tables 4.2.6.8 and 6.1.1.4'
H H 0.0000 0.0000 'International Tables Vol C Tables 4.2.6.8 and 6.1.1.4'
N N 0.0061 0.0033 'International Tables Vol C Tables 4.2.6.8 and 6.1.1.4'
O O 0.0106 0.0060 'International Tables Vol C Tables 4.2.6.8 and 6.1.1.4'
Co Co 0.3494 0.9721 'International Tables Vol C Tables 4.2.6.8 and 6.1.1.4'

loop_
_geom_angle_atom_site_label_1
_geom_angle_atom_site_label_2
_geom_angle_atom_site_label_3
_geom_angle
_geom_angle_site_symmetry_1
_geom_angle_site_symmetry_3
O8 Co1 O1 91.90(14) . .
O8 Co1 O3 89.49(14) . 9
O1 Co1 O3 176.71(16) . 9
O8 Co1 N3 168.89(16) . 3_564
O1 Co1 N3 87.13(16) . 3_564
O3 Co1 N3 90.93(16) 9 3_564
O8 Co1 N1 94.62(15) . .
O1 Co1 N1 94.62(16) . .
O3 Co1 N1 88.24(15) 9 .
N3 Co1 N1 96.49(17) 3_564 .
O8 Co1 O2 81.41(13) . 2_665
O1 Co1 O2 93.35(14) . 2_665
O3 Co1 O2 83.91(13) 9 2_665
N3 Co1 O2 87.59(15) 3_564 2_665
N1 Co1 O2 171.21(15) . 2_665
O8 Co2 O5 173.65(13) 2_665 1_556
O8 Co2 O4 93.10(13) 2_665 10_565
O5 Co2 O4 92.95(14) 1_556 10_565
O8 Co2 O8 79.35(14) 2_665 .
O5 Co2 O8 94.33(13) 1_556 .
O4 Co2 O8 165.98(14) 10_565 .
O8 Co2 O2 86.34(14) 2_665 .
O5 Co2 O2 95.62(15) 1_556 .
O4 Co2 O2 89.81(14) 10_565 .
O8 Co2 O2 101.37(13) . .
O8 Co2 O6 118.15(14) 2_665 1_556
O5 Co2 O6 60.19(15) 1_556 1_556
O4 Co2 O6 87.68(14) 10_565 1_556
O8 Co2 O6 85.57(14) . 1_556
O2 Co2 O6 155.47(14) . 1_556
O8 Co2 C15 148.00(17) 2_665 1_556
O5 Co2 C15 30.12(16) 1_556 1_556
O4 Co2 C15 89.66(15) 10_565 1_556
O8 Co2 C15 90.63(15) . 1_556
O2 Co2 C15 125.57(16) . 1_556
O6 Co2 C15 30.08(15) 1_556 1_556
C1 O1 Co1 145.1(3) . .
C1 O2 Co2 120.1(3) . .
C1 O2 Co1 127.4(3) . 2_665
Co2 O2 Co1 88.63(13) . 2_665
C8 O3 Co1 133.1(3) . 9_454
C8 O4 Co2 124.3(3) . 10_564
C15 O5 Co2 93.4(3) . 1_554
C15 O6 Co2 85.8(3) . 1_554
C6 O7 C9 116.9(4) . .
Co1 O8 Co2 98.73(14) . 2_665
Co1 O8 Co2 122.36(17) . .
Co2 O8 Co2 100.45(13) 2_665 .
Co1 O8 H8 106(3) . .
Co2 O8 H8 132(3) 2_665 .
Co2 O8 H8 100(4) . .
C16 N1 C17 103.5(5) . .
C16 N1 Co1 127.2(4) . .
C17 N1 Co1 129.2(4) . .
C16 N2 C18 106.2(5) . .
C16 N2 C19 127.1(5) . .
C18 N2 C19 126.6(5) . .
C23 N3 C24 104.6(5) . .
C23 N3 Co1 129.8(4) . 11_465
C24 N3 Co1 123.9(4) . 11_465
C23 N4 C25 106.6(5) . .
C23 N4 C22 127.6(5) . .
C25 N4 C22 125.8(5) . .
O1 C1 O2 125.6(5) . .
O1 C1 C2 114.9(4) . .
O2 C1 C2 119.4(4) . .
C7 C2 C3 119.5(5) . .
C7 C2 C1 116.5(4) . .
C3 C2 C1 124.1(4) . .
C4 C3 C2 119.8(4) . .
C4 C3 H3 120.1 . .
C2 C3 H3 120.1 . .
C3 C4 C5 119.7(5) . .
C3 C4 C8 123.6(5) . .
C5 C4 C8 116.7(4) . .
C6 C5 C4 120.4(5) . .
C6 C5 H5 119.8 . .
C4 C5 H5 119.8 . .
C7 C6 O7 117.5(4) . .
C7 C6 C5 119.9(5) . .
O7 C6 C5 122.6(5) . .
C6 C7 C2 120.7(5) . .
C6 C7 H7 119.6 . .
C2 C7 H7 119.6 . .
O4 C8 O3 126.3(4) . .
O4 C8 C4 118.8(4) . .
O3 C8 C4 114.8(4) . .
C14 C9 C10 121.4(6) . .
C14 C9 O7 117.3(5) . .
C10 C9 O7 121.3(5) . .
C9 C10 C11 117.2(5) . .
C9 C10 C15 124.9(5) . .
C11 C10 C15 117.6(5) . .
C12 C11 C10 121.8(6) . .
C12 C11 H11 119.1 . .
C10 C11 H11 119.1 . .
C13 C12 C11 119.4(6) . .
C13 C12 H12 120.3 . .
C11 C12 H12 120.3 . .
C12 C13 C14 120.7(6) . .
C12 C13 H13 119.7 . .
C14 C13 H13 119.7 . .
C9 C14 C13 119.4(6) . .
C9 C14 H14 120.3 . .
C13 C14 H14 120.3 . .
O6 C15 O5 120.6(5) . .
O6 C15 C10 121.4(5) . .
O5 C15 C10 118.0(5) . .
O6 C15 Co2 64.1(3) . 1_554
O5 C15 Co2 56.5(3) . 1_554
C10 C15 Co2 173.7(4) . 1_554
N1 C16 N2 112.9(5) . .
N1 C16 H16 123.6 . .
N2 C16 H16 123.6 . .
C18 C17 N1 110.8(5) . .
C18 C17 H17 124.6 . .
N1 C17 H17 124.6 . .
C17 C18 N2 106.5(5) . .
C17 C18 H18 126.7 . .
N2 C18 H18 126.7 . .
N2 C19 C20 113.3(5) . .
N2 C19 H19A 108.9 . .
C20 C19 H19A 108.9 . .
N2 C19 H19B 108.9 . .
C20 C19 H19B 108.9 . .
H19A C19 H19B 107.7 . .
C19 C20 C21 111.0(5) . .
C19 C20 H20A 109.4 . .
C21 C20 H20A 109.4 . .
C19 C20 H20B 109.4 . .
C21 C20 H20B 109.4 . .
H20A C20 H20B 108.0 . .
C22 C21 C20 114.7(5) . .
C22 C21 H21A 108.6 . .
C20 C21 H21A 108.6 . .
C22 C21 H21B 108.6 . .
C20 C21 H21B 108.6 . .
H21A C21 H21B 107.6 . .
N4 C22 C21 113.4(5) . .
N4 C22 H22A 108.9 . .
C21 C22 H22A 108.9 . .
N4 C22 H22B 108.9 . .
C21 C22 H22B 108.9 . .
H22A C22 H22B 107.7 . .
N3 C23 N4 112.7(5) . .
N3 C23 H23 123.6 . .
N4 C23 H23 123.6 . .
C25 C24 N3 110.0(5) . .
C25 C24 H24 125.0 . .
N3 C24 H24 125.0 . .
C24 C25 N4 106.2(5) . .
C24 C25 H25 126.9 . .
N4 C25 H25 126.9 . .

loop_
_geom_bond_atom_site_label_1
_geom_bond_atom_site_label_2
_geom_bond_distance
_geom_bond_site_symmetry_2
Co1 O8 2.043(4) .
Co1 O1 2.050(3) .
Co1 O3 2.065(3) 9
Co1 N3 2.102(4) 3_564
Co1 N1 2.131(4) .
Co1 O2 2.344(4) 2_665
Co2 O8 2.073(3) 2_665
Co2 O5 2.084(4) 1_556
Co2 O4 2.088(3) 10_565
Co2 O8 2.091(3) .
Co2 O2 2.122(4) .
Co2 O6 2.251(4) 1_556
Co2 C15 2.495(6) 1_556
O1 C1 1.247(5) .
O2 C1 1.262(6) .
O2 Co1 2.344(4) 2_665
O3 C8 1.260(6) .
O3 Co1 2.065(3) 9_454
O4 C8 1.253(6) .
O4 Co2 2.088(3) 10_564
O5 C15 1.255(7) .
O5 Co2 2.084(4) 1_554
O6 C15 1.254(6) .
O6 Co2 2.252(4) 1_554
O7 C6 1.378(6) .
O7 C9 1.392(6) .
O8 Co2 2.073(3) 2_665
O8 H8 0.8199(15) .
N1 C16 1.327(6) .
N1 C17 1.375(6) .
N2 C16 1.333(7) .
N2 C18 1.371(7) .
N2 C19 1.469(7) .
N3 C23 1.311(7) .
N3 C24 1.386(6) .
N3 Co1 2.102(4) 11_465
N4 C23 1.350(7) .
N4 C25 1.371(7) .
N4 C22 1.461(7) .
C1 C2 1.517(7) .
C2 C7 1.390(7) .
C2 C3 1.398(6) .
C3 C4 1.381(7) .
C3 H3 0.9300 .
C4 C5 1.390(7) .
C4 C8 1.512(6) .
C5 C6 1.383(7) .
C5 H5 0.9300 .
C6 C7 1.365(7) .
C7 H7 0.9300 .
C9 C14 1.383(8) .
C9 C10 1.384(7) .
C10 C11 1.403(7) .
C10 C15 1.511(7) .
C11 C12 1.376(8) .
C11 H11 0.9300 .
C12 C13 1.366(9) .
C12 H12 0.9300 .
C13 C14 1.386(9) .
C13 H13 0.9300 .
C14 H14 0.9300 .
C15 Co2 2.495(6) 1_554
C16 H16 0.9300 .
C17 C18 1.337(8) .
C17 H17 0.9300 .
C18 H18 0.9300 .
C19 C20 1.519(7) .
C19 H19A 0.9700 .
C19 H19B 0.9700 .
C20 C21 1.531(7) .
C20 H20A 0.9700 .
C20 H20B 0.9700 .
C21 C22 1.519(8) .
C21 H21A 0.9700 .
C21 H21B 0.9700 .
C22 H22A 0.9700 .
C22 H22B 0.9700 .
C23 H23 0.9300 .
C24 C25 1.360(8) .
C24 H24 0.9300 .
C25 H25 0.9300 .
O9 H9 0.8500(15) .

loop_
_geom_hbond_atom_site_label_D
_geom_hbond_atom_site_label_H
_geom_hbond_atom_site_label_A
_geom_hbond_distance_DH
_geom_hbond_distance_HA
_geom_hbond_distance_DA
_geom_hbond_angle_DHA
_geom_hbond_site_symmetry_A
O9 H9 O6 0.8500(15) 2.19(3) 3.006(7) 160(7) 2_665
C25 H25 O5 0.93 2.47 3.319(7) 152.6 3_566
C22 H22B O9 0.97 2.60 3.475(6) 150.4 11_465
C16 H16 O5 0.93 2.55 3.252(7) 132.3 1_556
O8 H8 O6 0.8199(15) 2.56(5) 2.952(5) 111(4) 1_556
O9 H9 O6 0.8500(15) 2.19(3) 3.006(7) 160(7) 2_665
C25 H25 O5 0.93 2.47 3.319(7) 152.6 3_566
C22 H22B O9 0.97 2.60 3.475(6) 150.4 11_465
C16 H16 O5 0.93 2.55 3.252(7) 132.3 1_556
O8 H8 O6 0.8199(15) 2.56(5) 2.952(5) 111(4) 1_556
O9 H9 O6 0.8500(15) 2.19(3) 3.006(7) 160(7) 2_665
C25 H25 O5 0.93 2.47 3.319(7) 152.6 3_566
C22 H22B O9 0.97 2.60 3.475(6) 150.4 11_465
C16 H16 O5 0.93 2.55 3.252(7) 132.3 1_556
O8 H8 O6 0.8199(15) 2.56(5) 2.952(5) 111(4) 1_556
O8 H8 O6 0.8199(15) 2.56(5) 2.952(5) 111(4) 1_556
C16 H16 O5 0.93 2.55 3.252(7) 132.3 1_556
C22 H22B O9 0.97 2.60 3.475(6) 150.4 11_465
C25 H25 O5 0.93 2.47 3.319(7) 152.6 3_566
O9 H9 O6 0.8500(15) 2.19(3) 3.006(7) 160(7) 2_665
O8 H8 O6 0.8199(15) 2.56(5) 2.952(5) 111(4) 1_556
C16 H16 O5 0.93 2.55 3.252(7) 132.3 1_556
C22 H22B O9 0.97 2.60 3.475(6) 150.4 11_465
C25 H25 O5 0.93 2.47 3.319(7) 152.6 3_566
O9 H9 O6 0.8500(15) 2.19(3) 3.006(7) 160(7) 2_665
O8 H8 O6 0.8199(15) 2.56(5) 2.952(5) 111(4) 1_556
C16 H16 O5 0.93 2.55 3.252(7) 132.3 1_556
C22 H22B O9 0.97 2.60 3.475(6) 150.4 11_465
C25 H25 O5 0.93 2.47 3.319(7) 152.6 3_566
O9 H9 O6 0.8500(15) 2.19(3) 3.006(7) 160(7) 2_665
O8 H8 O6 0.8199(15) 2.56(5) 2.952(5) 111(4) 1_556
C16 H16 O5 0.93 2.55 3.252(7) 132.3 1_556
C22 H22B O9 0.97 2.60 3.475(6) 150.4 11_465
C25 H25 O5 0.93 2.47 3.319(7) 152.6 3_566
O9 H9 O6 0.8500(15) 2.19(3) 3.006(7) 160(7) 2_665
O8 H8 O6 0.8199(15) 2.56(5) 2.952(5) 111(4) 1_556
C16 H16 O5 0.93 2.55 3.252(7) 132.3 1_556
C22 H22B O9 0.97 2.60 3.475(6) 150.4 11_465
C25 H25 O5 0.93 2.47 3.319(7) 152.6 3_566
O9 H9 O6 0.8500(15) 2.19(3) 3.006(7) 160(7) 2_665

loop_
_geom_torsion_atom_site_label_1
_geom_torsion_atom_site_label_2
_geom_torsion_atom_site_label_3
_geom_torsion_atom_site_label_4
_geom_torsion
_geom_torsion_site_symmetry_1
_geom_torsion_site_symmetry_2
_geom_torsion_site_symmetry_3
_geom_torsion_site_symmetry_4
Co1 O1 C1 O2 10.9(10) . . . .
Co1 O1 C1 C2 -170.9(4) . . . .
Co2 O2 C1 O1 31.0(6) . . . .
Co1 O2 C1 O1 -83.0(6) 2_665 . . .
Co2 O2 C1 C2 -147.1(3) . . . .
Co1 O2 C1 C2 98.9(4) 2_665 . . .
O1 C1 C2 C7 8.2(6) . . . .
O2 C1 C2 C7 -173.5(4) . . . .
O1 C1 C2 C3 -169.9(5) . . . .
O2 C1 C2 C3 8.4(7) . . . .
C7 C2 C3 C4 -0.9(7) . . . .
C1 C2 C3 C4 177.2(4) . . . .
C2 C3 C4 C5 0.6(7) . . . .
C2 C3 C4 C8 -177.1(4) . . . .
C3 C4 C5 C6 1.0(7) . . . .
C8 C4 C5 C6 178.9(5) . . . .
C9 O7 C6 C7 -151.9(5) . . . .
C9 O7 C6 C5 27.9(7) . . . .
C4 C5 C6 C7 -2.4(8) . . . .
C4 C5 C6 O7 177.9(5) . . . .
O7 C6 C7 C2 -178.1(5) . . . .
C5 C6 C7 C2 2.1(8) . . . .
C3 C2 C7 C6 -0.5(7) . . . .
C1 C2 C7 C6 -178.7(4) . . . .
Co2 O4 C8 O3 12.1(8) 10_564 . . .
Co2 O4 C8 C4 -168.3(3) 10_564 . . .
Co1 O3 C8 O4 -11.8(9) 9_454 . . .
Co1 O3 C8 C4 168.6(3) 9_454 . . .
C3 C4 C8 O4 -24.9(8) . . . .
C5 C4 C8 O4 157.3(5) . . . .
C3 C4 C8 O3 154.7(5) . . . .
C5 C4 C8 O3 -23.1(7) . . . .
C6 O7 C9 C14 70.8(6) . . . .
C6 O7 C9 C10 -111.9(5) . . . .
C14 C9 C10 C11 0.3(8) . . . .
O7 C9 C10 C11 -176.8(4) . . . .
C14 C9 C10 C15 -174.3(5) . . . .
O7 C9 C10 C15 8.6(8) . . . .
C9 C10 C11 C12 -1.7(8) . . . .
C15 C10 C11 C12 173.3(5) . . . .
C10 C11 C12 C13 1.2(9) . . . .
C11 C12 C13 C14 0.7(10) . . . .
C10 C9 C14 C13 1.6(9) . . . .
O7 C9 C14 C13 178.8(5) . . . .
C12 C13 C14 C9 -2.1(10) . . . .
Co2 O6 C15 O5 -2.3(5) 1_554 . . .
Co2 O6 C15 C10 176.7(4) 1_554 . . .
Co2 O5 C15 O6 2.5(5) 1_554 . . .
Co2 O5 C15 C10 -176.6(4) 1_554 . . .
C9 C10 C15 O6 2.3(8) . . . .
C11 C10 C15 O6 -172.2(5) . . . .
C9 C10 C15 O5 -178.6(5) . . . .
C11 C10 C15 O5 6.9(7) . . . .
C17 N1 C16 N2 0.3(6) . . . .
Co1 N1 C16 N2 -177.8(4) . . . .
C18 N2 C16 N1 0.2(6) . . . .
C19 N2 C16 N1 175.6(5) . . . .
C16 N1 C17 C18 -0.7(7) . . . .
Co1 N1 C17 C18 177.4(4) . . . .
N1 C17 C18 N2 0.8(7) . . . .
C16 N2 C18 C17 -0.6(6) . . . .
C19 N2 C18 C17 -176.0(5) . . . .
C16 N2 C19 C20 131.4(6) . . . .
C18 N2 C19 C20 -54.2(8) . . . .
N2 C19 C20 C21 178.2(5) . . . .
C19 C20 C21 C22 -166.1(5) . . . .
C23 N4 C22 C21 -105.0(6) . . . .
C25 N4 C22 C21 77.7(7) . . . .
C20 C21 C22 N4 -64.3(7) . . . .
C24 N3 C23 N4 -0.9(6) . . . .
Co1 N3 C23 N4 164.3(3) 11_465 . . .
C25 N4 C23 N3 0.3(6) . . . .
C22 N4 C23 N3 -177.5(5) . . . .
C23 N3 C24 C25 1.1(6) . . . .
Co1 N3 C24 C25 -165.1(4) 11_465 . . .
N3 C24 C25 N4 -1.0(7) . . . .
C23 N4 C25 C24 0.5(6) . . . .
C22 N4 C25 C24 178.2(5) . . . .
